data_1522396
loop_
_publ_author_name
'Lovold-Olsen, L.'

_publ_section_title
;
 Investigations on Zn-Hg and Sn-Hg alloys, with a Seemann- Bohlin camera
;
_journal_name_full
;
Skrifter utgitt av det Norske Videnskaps-Akademi i Oslo 1: 
Matematisk-Naturvidenskapelig Klasse
;
_journal_page_first 32
_journal_page_last 37
_journal_volume 1947
_journal_year 1947
_chemical_formula_sum 'Hg0.02 Zn0.98'
_chemical_name_systematic '(Hg0.02 Zn0.98)'
_space_group_IT_number 194
_symmetry_space_group_name_Hall '-P 6c 2c'
_symmetry_space_group_name_H-M 'P 63/m m c'
_cell_angle_alpha 90
_cell_angle_beta 90
_cell_angle_gamma 120
_cell_formula_units_Z 2
_cell_length_a 2.661
_cell_length_b 2.661
_cell_length_c 4.973
_cell_volume 30.496
_citation_journal_id_ASTM SUNVAQ
_cod_data_source_file Lovold-Olsen_SUNVAQ_1947_691.cif
_cod_data_source_block Hg0.02Zn0.98
_cod_original_cell_volume 30.49572
_cod_database_code 1522396

loop_
_symmetry_equiv_pos_as_xyz
x,y,z
x-y,x,z+1/2
-y,x-y,z
-x,-y,z+1/2
-x+y,-x,z
y,-x+y,z+1/2
-y,-x,-z+1/2
x-y,-y,-z
x,x-y,-z+1/2
y,x,-z
-x+y,y,-z+1/2
-x,-x+y,-z
-x,-y,-z
-x+y,-x,-z-1/2
y,-x+y,-z
x,y,-z-1/2
x-y,x,-z
-y,x-y,-z-1/2
y,x,z-1/2
-x+y,y,z
-x,-x+y,z-1/2
-y,-x,z
x-y,-y,z-1/2
x,x-y,z

loop_
_atom_site_label
_atom_site_type_symbol
_atom_site_fract_x
_atom_site_fract_y
_atom_site_fract_z
_atom_site_occupancy
_atom_site_U_iso_or_equiv
Hg1 Hg 0.3333 0.6667 0.25 0.02 0.0
Zn1 Zn 0.3333 0.6667 0.25 0.98 0.0
